data_4070037
loop_
_publ_author_name
'Tsui, Jordan A.'
'Sterenberg, Brian T.'

_publ_section_title
;
 A Metal-Templated 4 + 2 Cycloaddition Reaction of an Alkyne and a Diyne
 To Form a 1,2-Aryne
;
_journal_issue 17
_journal_name_full Organometallics
_journal_page_first 4906
_journal_paper_doi 10.1021/om900578d
_journal_volume 28
_journal_year 2009
_chemical_formula_moiety 'C62 H46 O4 P4 Pt1 W1, C H2 Cl2'
_chemical_formula_sum 'C63 H48 Cl2 O4 P4 Pt W'
_chemical_formula_weight 1442.73
_chemical_name_systematic
;
 ?
;
_space_group_IT_number 2
_symmetry_cell_setting triclinic
_symmetry_space_group_name_Hall '-P 1'
_symmetry_space_group_name_H-M 'P -1'
_atom_sites_solution_hydrogens geom
_atom_sites_solution_primary direct
_atom_sites_solution_secondary difmap
_audit_creation_method SHELXL-97
_cell_angle_alpha 93.4840(10)
_cell_angle_beta 100.4110(10)
_cell_angle_gamma 96.8420(10)
_cell_formula_units_Z 2
_cell_length_a 13.8977(12)
_cell_length_b 14.2390(12)
_cell_length_c 16.1270(14)
_cell_measurement_reflns_used 6367
_cell_measurement_temperature 193(2)
_cell_measurement_theta_max 27.50
_cell_measurement_theta_min 2.22
_cell_volume 3105.4(5)
_computing_cell_refinement 'Bruker SAINT'
_computing_data_collection 'Bruker APEX2'
_computing_data_reduction 'Bruker SAINT'
_computing_molecular_graphics 'Ortep-3 for Windows (Farrugia, 1997)'
_computing_publication_material 'WinGX publication routines (Farrugia, 1999)'
_computing_structure_refinement 'SHELXL-97 (Sheldrick, 1997)'
_computing_structure_solution 'SHELXS-86 (Sheldrick, 1986)'
_diffrn_ambient_temperature 193(2)
_diffrn_measured_fraction_theta_full 0.980
_diffrn_measured_fraction_theta_max 0.980
_diffrn_measurement_device_type 'Bruker APEX-II CCD'
_diffrn_measurement_method '\f and \w scans'
_diffrn_radiation_monochromator graphite
_diffrn_radiation_source 'fine-focus sealed tube'
_diffrn_radiation_type MoK\a
_diffrn_radiation_wavelength 0.71073
_diffrn_reflns_av_R_equivalents 0.0212
_diffrn_reflns_av_sigmaI/netI 0.0330
_diffrn_reflns_limit_h_max 17
_diffrn_reflns_limit_h_min -18
_diffrn_reflns_limit_k_max 18
_diffrn_reflns_limit_k_min -18
_diffrn_reflns_limit_l_max 20
_diffrn_reflns_limit_l_min -20
_diffrn_reflns_number 26884
_diffrn_reflns_theta_full 27.53
_diffrn_reflns_theta_max 27.53
_diffrn_reflns_theta_min 1.78
_diffrn_standards_decay_% 0
_diffrn_standards_interval_count 0
_diffrn_standards_interval_time 0
_diffrn_standards_number 0
_exptl_absorpt_coefficient_mu 4.333
_exptl_absorpt_correction_T_max 0.4778
_exptl_absorpt_correction_T_min 0.3377
_exptl_absorpt_correction_type multi-scan
_exptl_absorpt_process_details 'SADABS (Sheldrick, 1996)'
_exptl_crystal_colour green
_exptl_crystal_density_diffrn 1.543
_exptl_crystal_density_method 'not measured'
_exptl_crystal_description block
_exptl_crystal_F_000 1408
_exptl_crystal_size_max 0.32
_exptl_crystal_size_mid 0.24
_exptl_crystal_size_min 0.20
_refine_diff_density_max 1.889
_refine_diff_density_min -1.418
_refine_diff_density_rms 0.155
_refine_ls_extinction_method none
_refine_ls_goodness_of_fit_ref 1.102
_refine_ls_hydrogen_treatment constr
_refine_ls_matrix_type full
_refine_ls_number_parameters 712
_refine_ls_number_reflns 14021
_refine_ls_number_restraints 0
_refine_ls_restrained_S_all 1.102
_refine_ls_R_factor_all 0.0416
_refine_ls_R_factor_gt 0.0333
_refine_ls_shift/su_max 0.002
_refine_ls_shift/su_mean 0.000
_refine_ls_structure_factor_coef Fsqd
_refine_ls_weighting_details 'calc w=1/[\s^2^(Fo^2^)+(0.0583P)^2^+2.6915P] where P=(Fo^2^+2Fc^2^)/3'
_refine_ls_weighting_scheme calc
_refine_ls_wR_factor_gt 0.0963
_refine_ls_wR_factor_ref 0.1015
_reflns_number_gt 11889
_reflns_number_total 14021
_reflns_threshold_expression >2sigma(I)
_cod_data_source_file om900578d_si_001.cif
_cod_data_source_block jt05
_cod_database_code 4070037

loop_
_symmetry_equiv_pos_as_xyz
'x, y, z'
'-x, -y, -z'

loop_
_atom_site_label
_atom_site_type_symbol
_atom_site_fract_x
_atom_site_fract_y
_atom_site_fract_z
_atom_site_U_iso_or_equiv
_atom_site_adp_type
_atom_site_occupancy
_atom_site_symmetry_multiplicity
_atom_site_calc_flag
_atom_site_refinement_flags
_atom_site_disorder_assembly
_atom_site_disorder_group
C1 C -0.1116(4) -0.2597(4) 0.1513(3) 0.0448(11) Uani 1 1 d . . .
C2 C -0.0815(4) -0.5381(4) 0.1696(3) 0.0513(14) Uani 1 1 d . . .
C3 C 0.0348(4) -0.3637(5) 0.2233(3) 0.0596(16) Uani 1 1 d . . .
C4 C -0.0495(4) -0.3970(4) 0.0473(3) 0.0460(12) Uani 1 1 d . . .
C14 C -0.7012(3) -0.9109(4) 0.2612(3) 0.0443(11) Uani 1 1 d . . .
H14A H -0.7268 -0.8529 0.2781 0.066 Uiso 1 1 calc R . .
H14B H -0.7201 -0.9615 0.2959 0.066 Uiso 1 1 calc R . .
H14C H -0.7288 -0.9304 0.2014 0.066 Uiso 1 1 calc R . .
C13 C -0.5612(4) -1.0285(4) 0.2318(4) 0.0575(15) Uani 1 1 d . . .
H13A H -0.4955 -1.0460 0.2298 0.086 Uiso 1 1 calc R . .
H13B H -0.6017 -1.0376 0.1748 0.086 Uiso 1 1 calc R . .
H13C H -0.5925 -1.0686 0.2694 0.086 Uiso 1 1 calc R . .
C5 C -0.3047(3) -0.7732(3) 0.3155(3) 0.0332(9) Uani 1 1 d . . .
C6 C -0.2656(3) -0.6933(3) 0.3209(3) 0.0316(8) Uani 1 1 d . . .
C7 C -0.2269(3) -0.5986(3) 0.3213(3) 0.0320(8) Uani 1 1 d . . .
C8 C -0.1995(3) -0.5169(3) 0.3162(2) 0.0299(8) Uani 1 1 d . . .
C9 C -0.4954(3) -0.6520(3) 0.2571(3) 0.0311(8) Uani 1 1 d . . .
C10 C -0.4540(3) -0.6033(3) 0.2114(2) 0.0308(8) Uani 1 1 d . . .
C11 C -0.4029(3) -0.5505(3) 0.1610(2) 0.0303(8) Uani 1 1 d . . .
C12 C -0.3553(3) -0.5041(3) 0.1180(3) 0.0310(8) Uani 1 1 d . . .
C20 C -0.3406(3) -0.9199(3) 0.1931(3) 0.0354(9) Uani 1 1 d . . .
C21 C -0.3406(4) -0.8568(4) 0.1305(3) 0.0458(11) Uani 1 1 d . . .
H21 H -0.3569 -0.7947 0.1403 0.055 Uiso 1 1 calc R . .
C22 C -0.3166(5) -0.8850(5) 0.0535(4) 0.0575(14) Uani 1 1 d . . .
H22 H -0.3173 -0.8419 0.0107 0.069 Uiso 1 1 calc R . .
C23 C -0.2920(5) -0.9739(5) 0.0386(4) 0.0610(15) Uani 1 1 d . . .
H23 H -0.2770 -0.9924 -0.0147 0.073 Uiso 1 1 calc R . .
C24 C -0.2889(5) -1.0362(4) 0.0998(4) 0.0644(16) Uani 1 1 d . . .
H24 H -0.2699 -1.0972 0.0898 0.077 Uiso 1 1 calc R . .
C25 C -0.3142(4) -1.0098(4) 0.1782(3) 0.0510(13) Uani 1 1 d . . .
H25 H -0.3132 -1.0533 0.2207 0.061 Uiso 1 1 calc R . .
C30 C -0.3265(3) -0.9569(3) 0.3706(3) 0.0361(9) Uani 1 1 d . . .
C31 C -0.2258(4) -0.9646(3) 0.3835(3) 0.0438(11) Uani 1 1 d . . .
H31 H -0.1855 -0.9340 0.3488 0.053 Uiso 1 1 calc R . .
C32 C -0.1846(4) -1.0174(4) 0.4474(4) 0.0526(13) Uani 1 1 d . . .
H32 H -0.1162 -1.0232 0.4559 0.063 Uiso 1 1 calc R . .
C33 C -0.2424(5) -1.0610(4) 0.4982(4) 0.0590(15) Uani 1 1 d . . .
H33 H -0.2136 -1.0965 0.5419 0.071 Uiso 1 1 calc R . .
C34 C -0.3412(4) -1.0538(4) 0.4862(4) 0.0576(14) Uani 1 1 d . . .
H34 H -0.3808 -1.0839 0.5217 0.069 Uiso 1 1 calc R . .
C35 C -0.3835(4) -1.0023(3) 0.4219(3) 0.0432(11) Uani 1 1 d . . .
H35 H -0.4523 -0.9982 0.4132 0.052 Uiso 1 1 calc R . .
C40 C -0.6595(3) -0.6832(3) 0.3311(3) 0.0329(9) Uani 1 1 d . . .
C41 C -0.7053(4) -0.6306(4) 0.2692(3) 0.0473(12) Uani 1 1 d . . .
H41 H -0.6743 -0.6144 0.2232 0.057 Uiso 1 1 calc R . .
C42 C -0.7950(4) -0.6021(5) 0.2746(4) 0.0638(16) Uani 1 1 d . . .
H42 H -0.8250 -0.5651 0.2326 0.077 Uiso 1 1 calc R . .
C43 C -0.8425(4) -0.6264(5) 0.3402(4) 0.0626(16) Uani 1 1 d . . .
H43 H -0.9051 -0.6074 0.3429 0.075 Uiso 1 1 calc R . .
C44 C -0.7975(4) -0.6788(4) 0.4019(4) 0.0557(14) Uani 1 1 d . . .
H44 H -0.8290 -0.6951 0.4476 0.067 Uiso 1 1 calc R . .
C45 C -0.7073(4) -0.7076(4) 0.3974(3) 0.0425(10) Uani 1 1 d . . .
H45 H -0.6773 -0.7443 0.4396 0.051 Uiso 1 1 calc R . .
C50 C -0.4642(3) -0.6887(3) 0.4259(2) 0.0318(8) Uani 1 1 d . . .
C51 C -0.4366(4) -0.5930(3) 0.4510(3) 0.0406(10) Uani 1 1 d . . .
H51 H -0.4636 -0.5470 0.4169 0.049 Uiso 1 1 calc R . .
C52 C -0.3695(4) -0.5637(4) 0.5262(3) 0.0496(12) Uani 1 1 d . . .
H52 H -0.3498 -0.4980 0.5425 0.060 Uiso 1 1 calc R . .
C53 C -0.3318(4) -0.6313(5) 0.5767(3) 0.0536(13) Uani 1 1 d . . .
H53 H -0.2861 -0.6118 0.6278 0.064 Uiso 1 1 calc R . .
C54 C -0.3604(4) -0.7263(4) 0.5531(3) 0.0514(13) Uani 1 1 d . . .
H54 H -0.3348 -0.7722 0.5883 0.062 Uiso 1 1 calc R . .
C55 C -0.4268(4) -0.7556(3) 0.4780(3) 0.0387(10) Uani 1 1 d . . .
H55 H -0.4466 -0.8214 0.4622 0.046 Uiso 1 1 calc R . .
C60 C -0.2777(3) -0.3466(3) 0.3016(2) 0.0290(8) Uani 1 1 d . . .
C61 C -0.3138(3) -0.2837(3) 0.2447(3) 0.0359(9) Uani 1 1 d . . .
H61 H -0.2819 -0.2692 0.1987 0.043 Uiso 1 1 calc R . .
C62 C -0.3974(4) -0.2418(3) 0.2555(3) 0.0424(11) Uani 1 1 d . . .
H62 H -0.4229 -0.1995 0.2163 0.051 Uiso 1 1 calc R . .
C63 C -0.4432(3) -0.2620(3) 0.3233(3) 0.0415(10) Uani 1 1 d . . .
H63 H -0.4986 -0.2319 0.3316 0.050 Uiso 1 1 calc R . .
C64 C -0.4081(4) -0.3256(4) 0.3784(3) 0.0473(12) Uani 1 1 d . . .
H64 H -0.4404 -0.3405 0.4240 0.057 Uiso 1 1 calc R . .
C65 C -0.3260(4) -0.3682(4) 0.3679(3) 0.0409(10) Uani 1 1 d . . .
H65 H -0.3025 -0.4123 0.4060 0.049 Uiso 1 1 calc R . .
C70 C -0.0772(3) -0.3486(3) 0.3813(2) 0.0311(8) Uani 1 1 d . . .
C71 C -0.0076(4) -0.4002(4) 0.4226(3) 0.0497(12) Uani 1 1 d . . .
H71 H -0.0115 -0.4660 0.4063 0.060 Uiso 1 1 calc R . .
C72 C 0.0668(5) -0.3587(5) 0.4864(4) 0.0656(17) Uani 1 1 d . . .
H72 H 0.1145 -0.3952 0.5132 0.079 Uiso 1 1 calc R . .
C73 C 0.0722(5) -0.2639(5) 0.5115(4) 0.0689(18) Uani 1 1 d . . .
H73 H 0.1232 -0.2349 0.5562 0.083 Uiso 1 1 calc R . .
C74 C 0.0040(5) -0.2116(5) 0.4721(5) 0.080(2) Uani 1 1 d . . .
H74 H 0.0075 -0.1462 0.4898 0.096 Uiso 1 1 calc R . .
C75 C -0.0704(4) -0.2533(4) 0.4065(4) 0.0555(14) Uani 1 1 d . . .
H75 H -0.1168 -0.2161 0.3787 0.067 Uiso 1 1 calc R . .
C80 C -0.2832(3) -0.5314(3) -0.0280(3) 0.0354(9) Uani 1 1 d . . .
C81 C -0.3574(4) -0.5290(4) -0.0970(3) 0.0476(12) Uani 1 1 d . . .
H81 H -0.3995 -0.4811 -0.0970 0.057 Uiso 1 1 calc R . .
C82 C -0.3720(5) -0.5954(4) -0.1669(4) 0.0599(15) Uani 1 1 d . . .
H82 H -0.4233 -0.5927 -0.2141 0.072 Uiso 1 1 calc R . .
C83 C -0.3108(5) -0.6650(5) -0.1663(4) 0.0647(17) Uani 1 1 d . . .
H83 H -0.3208 -0.7118 -0.2128 0.078 Uiso 1 1 calc R . .
C84 C -0.2353(5) -0.6666(5) -0.0985(5) 0.077(2) Uani 1 1 d . . .
H84 H -0.1923 -0.7137 -0.0989 0.093 Uiso 1 1 calc R . .
C85 C -0.2215(5) -0.6002(4) -0.0296(4) 0.0602(15) Uani 1 1 d . . .
H85 H -0.1691 -0.6020 0.0169 0.072 Uiso 1 1 calc R . .
C90 C -0.3307(3) -0.3502(3) 0.0196(2) 0.0312(8) Uani 1 1 d . . .
C91 C -0.2832(4) -0.2937(3) -0.0321(3) 0.0392(10) Uani 1 1 d . . .
H91 H -0.2197 -0.3048 -0.0412 0.047 Uiso 1 1 calc R . .
C92 C -0.3276(4) -0.2212(4) -0.0705(3) 0.0482(12) Uani 1 1 d . . .
H92 H -0.2953 -0.1839 -0.1068 0.058 Uiso 1 1 calc R . .
C93 C -0.4190(4) -0.2033(4) -0.0561(3) 0.0519(13) Uani 1 1 d . . .
H93 H -0.4497 -0.1537 -0.0824 0.062 Uiso 1 1 calc R . .
C94 C -0.4654(4) -0.2575(4) -0.0035(4) 0.0528(13) Uani 1 1 d . . .
H94 H -0.5276 -0.2444 0.0075 0.063 Uiso 1 1 calc R . .
C95 C -0.4216(3) -0.3319(4) 0.0340(3) 0.0408(10) Uani 1 1 d . . .
H95 H -0.4547 -0.3699 0.0694 0.049 Uiso 1 1 calc R . .
O1 O -0.1147(3) -0.1796(3) 0.1513(3) 0.0711(12) Uani 1 1 d . . .
O2 O -0.0666(4) -0.6141(4) 0.1807(3) 0.0832(16) Uani 1 1 d . . .
O3 O 0.1134(3) -0.3452(5) 0.2617(3) 0.0930(18) Uani 1 1 d . . .
O4 O -0.0215(3) -0.3936(4) -0.0153(2) 0.0668(12) Uani 1 1 d . . .
P1 P -0.38149(8) -0.88414(7) 0.29021(7) 0.0317(2) Uani 1 1 d . . .
P2 P -0.54425(8) -0.72968(7) 0.32402(6) 0.0286(2) Uani 1 1 d . . .
P3 P -0.16735(8) -0.40043(7) 0.28875(6) 0.0268(2) Uani 1 1 d . . .
P4 P -0.26820(8) -0.44598(8) 0.06473(6) 0.0282(2) Uani 1 1 d . . .
Pt Pt -0.547764(12) -0.885010(11) 0.278112(10) 0.03153(6) Uani 1 1 d . . .
W W -0.101287(12) -0.399777(13) 0.154934(10) 0.03175(6) Uani 1 1 d . . .
Cl1 Cl -0.1040(3) 0.1233(3) -0.0844(3) 0.0944(13) Uani 0.50 1 d P . .
Cl2 Cl 0.0260(3) -0.0147(5) 0.3277(3) 0.120(2) Uani 0.50 1 d P . .
Cl3 Cl 0.0678(3) 0.1339(4) 0.0496(4) 0.121(2) Uani 0.50 1 d P . .
Cl4 Cl -0.0479(5) 0.1537(4) 0.2474(4) 0.1163(17) Uani 0.50 1 d P . .
C100 C -0.0492(11) 0.1465(12) 0.0192(15) 0.112(7) Uani 0.50 1 d P . .
H10A H -0.0566 0.2129 0.0361 0.135 Uiso 0.50 1 calc PR . .
H10B H -0.0877 0.1054 0.0523 0.135 Uiso 0.50 1 calc PR . .
C104 C 0.0172(15) 0.0414(17) 0.2459(14) 0.054(6) Uani 0.25 1 d P A 1
H10C H -0.0186 -0.0027 0.1973 0.065 Uiso 0.25 1 calc PR A 1
H10D H 0.0847 0.0600 0.2354 0.065 Uiso 0.25 1 calc PR A 1
C105 C 0.0219(12) 0.1089(17) 0.3097(15) 0.058(7) Uani 0.25 1 d P A 2
H10E H 0.0185 0.1401 0.3655 0.070 Uiso 0.25 1 calc PR A 2
H10F H 0.0882 0.1319 0.2989 0.070 Uiso 0.25 1 calc PR A 2

loop_
_atom_site_aniso_label
_atom_site_aniso_U_11
_atom_site_aniso_U_22
_atom_site_aniso_U_33
_atom_site_aniso_U_23
_atom_site_aniso_U_13
_atom_site_aniso_U_12
C1 0.039(2) 0.050(3) 0.045(3) 0.014(2) 0.007(2) -0.001(2)
C2 0.063(3) 0.072(4) 0.032(2) 0.018(2) 0.019(2) 0.040(3)
C3 0.031(2) 0.109(5) 0.037(3) 0.014(3) 0.006(2) 0.002(3)
C4 0.038(2) 0.067(3) 0.039(2) 0.016(2) 0.014(2) 0.019(2)
C14 0.038(2) 0.045(3) 0.050(3) 0.010(2) 0.007(2) 0.003(2)
C13 0.055(3) 0.032(2) 0.079(4) -0.004(2) -0.001(3) 0.005(2)
C5 0.034(2) 0.032(2) 0.034(2) 0.0068(16) 0.0020(17) 0.0096(17)
C6 0.034(2) 0.032(2) 0.0283(19) 0.0057(16) 0.0023(16) 0.0080(17)
C7 0.034(2) 0.035(2) 0.0262(19) 0.0064(16) 0.0003(16) 0.0074(17)
C8 0.034(2) 0.031(2) 0.0250(18) 0.0049(15) 0.0033(16) 0.0068(16)
C9 0.033(2) 0.032(2) 0.0294(19) 0.0048(16) 0.0070(16) 0.0066(16)
C10 0.034(2) 0.035(2) 0.0250(18) 0.0067(16) 0.0018(16) 0.0134(17)
C11 0.032(2) 0.036(2) 0.0237(18) 0.0062(15) 0.0024(16) 0.0091(16)
C12 0.030(2) 0.037(2) 0.0261(19) 0.0062(16) 0.0041(16) 0.0064(17)
C20 0.034(2) 0.035(2) 0.036(2) 0.0032(17) 0.0020(18) 0.0073(17)
C21 0.049(3) 0.046(3) 0.044(3) 0.010(2) 0.009(2) 0.015(2)
C22 0.068(4) 0.069(4) 0.042(3) 0.016(3) 0.019(3) 0.019(3)
C23 0.066(4) 0.075(4) 0.044(3) -0.007(3) 0.011(3) 0.023(3)
C24 0.085(4) 0.055(3) 0.053(3) -0.008(3) 0.006(3) 0.026(3)
C25 0.066(3) 0.037(3) 0.048(3) -0.002(2) 0.003(3) 0.013(2)
C30 0.044(2) 0.025(2) 0.038(2) 0.0058(17) 0.0009(19) 0.0085(17)
C31 0.042(3) 0.037(2) 0.052(3) 0.012(2) 0.005(2) 0.005(2)
C32 0.045(3) 0.046(3) 0.063(3) 0.016(2) -0.007(2) 0.008(2)
C33 0.064(4) 0.048(3) 0.062(3) 0.029(3) -0.005(3) 0.008(3)
C34 0.063(4) 0.048(3) 0.062(3) 0.028(3) 0.010(3) 0.001(3)
C35 0.046(3) 0.035(2) 0.049(3) 0.013(2) 0.009(2) 0.006(2)
C40 0.034(2) 0.033(2) 0.033(2) 0.0044(16) 0.0078(17) 0.0065(17)
C41 0.046(3) 0.060(3) 0.041(3) 0.018(2) 0.010(2) 0.020(2)
C42 0.053(3) 0.082(4) 0.064(4) 0.022(3) 0.007(3) 0.032(3)
C43 0.044(3) 0.079(4) 0.071(4) 0.005(3) 0.015(3) 0.024(3)
C44 0.046(3) 0.069(4) 0.057(3) 0.002(3) 0.026(3) 0.009(3)
C45 0.043(3) 0.048(3) 0.039(2) 0.010(2) 0.013(2) 0.007(2)
C50 0.035(2) 0.041(2) 0.0223(18) 0.0051(16) 0.0073(16) 0.0098(17)
C51 0.048(3) 0.038(2) 0.037(2) 0.0053(19) 0.011(2) 0.005(2)
C52 0.054(3) 0.053(3) 0.038(2) -0.002(2) 0.008(2) -0.004(2)
C53 0.045(3) 0.079(4) 0.033(2) -0.002(2) 0.002(2) 0.005(3)
C54 0.055(3) 0.071(4) 0.031(2) 0.010(2) 0.005(2) 0.027(3)
C55 0.048(3) 0.042(2) 0.030(2) 0.0114(18) 0.0104(19) 0.014(2)
C60 0.0304(19) 0.030(2) 0.0255(18) 0.0021(15) 0.0034(15) 0.0039(15)
C61 0.040(2) 0.034(2) 0.037(2) 0.0107(18) 0.0095(18) 0.0099(18)
C62 0.050(3) 0.037(2) 0.045(3) 0.013(2) 0.011(2) 0.017(2)
C63 0.038(2) 0.041(2) 0.048(3) -0.002(2) 0.013(2) 0.0130(19)
C64 0.053(3) 0.061(3) 0.034(2) 0.009(2) 0.020(2) 0.014(2)
C65 0.044(3) 0.052(3) 0.031(2) 0.012(2) 0.0125(19) 0.014(2)
C70 0.033(2) 0.035(2) 0.0233(18) 0.0049(15) 0.0011(16) 0.0031(17)
C71 0.053(3) 0.041(3) 0.048(3) 0.004(2) -0.013(2) 0.010(2)
C72 0.062(4) 0.062(4) 0.062(4) 0.020(3) -0.023(3) 0.011(3)
C73 0.067(4) 0.062(4) 0.058(4) 0.001(3) -0.030(3) -0.002(3)
C74 0.085(5) 0.045(3) 0.085(5) -0.018(3) -0.041(4) 0.009(3)
C75 0.057(3) 0.036(3) 0.061(3) -0.001(2) -0.019(3) 0.006(2)
C80 0.039(2) 0.040(2) 0.028(2) 0.0047(17) 0.0098(17) 0.0039(18)
C81 0.052(3) 0.049(3) 0.037(2) -0.002(2) -0.003(2) 0.009(2)
C82 0.065(4) 0.063(4) 0.042(3) -0.008(3) -0.008(3) 0.003(3)
C83 0.077(4) 0.067(4) 0.046(3) -0.020(3) 0.018(3) -0.002(3)
C84 0.075(4) 0.081(5) 0.076(5) -0.026(4) 0.013(4) 0.031(4)
C85 0.061(3) 0.068(4) 0.050(3) -0.009(3) 0.001(3) 0.027(3)
C90 0.033(2) 0.035(2) 0.0241(18) 0.0049(15) -0.0002(16) 0.0060(17)
C91 0.042(2) 0.041(2) 0.034(2) 0.0079(19) 0.0045(19) 0.0050(19)
C92 0.062(3) 0.041(3) 0.037(2) 0.016(2) -0.002(2) 0.000(2)
C93 0.062(3) 0.042(3) 0.047(3) 0.014(2) -0.009(2) 0.014(2)
C94 0.049(3) 0.051(3) 0.058(3) 0.010(2) 0.000(2) 0.021(2)
C95 0.037(2) 0.049(3) 0.038(2) 0.013(2) 0.0045(19) 0.013(2)
O1 0.074(3) 0.048(2) 0.089(3) 0.021(2) 0.012(2) -0.002(2)
O2 0.132(4) 0.081(3) 0.063(3) 0.031(2) 0.041(3) 0.070(3)
O3 0.032(2) 0.183(6) 0.058(3) 0.019(3) -0.0009(19) 0.002(3)
O4 0.070(3) 0.103(3) 0.044(2) 0.026(2) 0.033(2) 0.032(2)
P1 0.0365(6) 0.0247(5) 0.0336(5) 0.0057(4) 0.0033(4) 0.0058(4)
P2 0.0330(5) 0.0300(5) 0.0247(5) 0.0080(4) 0.0069(4) 0.0064(4)
P3 0.0309(5) 0.0279(5) 0.0220(4) 0.0071(4) 0.0034(4) 0.0052(4)
P4 0.0301(5) 0.0347(5) 0.0221(4) 0.0088(4) 0.0061(4) 0.0081(4)
Pt 0.03374(9) 0.02771(9) 0.03254(9) 0.00663(6) 0.00309(7) 0.00440(6)
W 0.02756(9) 0.04563(11) 0.02434(9) 0.00995(7) 0.00585(6) 0.00912(7)
Cl1 0.088(3) 0.094(3) 0.119(3) 0.038(3) 0.042(3) 0.034(2)
Cl2 0.077(3) 0.213(6) 0.061(2) 0.040(3) 0.0041(19) -0.018(3)
Cl3 0.064(2) 0.132(4) 0.174(5) 0.088(4) 0.023(3) 0.004(2)
Cl4 0.138(5) 0.090(3) 0.131(4) 0.009(3) 0.060(4) 0.004(3)
C100 0.058(9) 0.076(10) 0.22(2) 0.054(13) 0.052(12) 0.008(7)
C104 0.036(10) 0.075(15) 0.048(11) -0.007(10) 0.021(9) -0.015(10)
C105 0.013(7) 0.084(16) 0.067(14) -0.049(12) 0.016(8) -0.022(9)

loop_
_atom_type_symbol
_atom_type_description
_atom_type_scat_dispersion_real
_atom_type_scat_dispersion_imag
_atom_type_scat_source
C C 0.0033 0.0016 'International Tables Vol C Tables 4.2.6.8 and 6.1.1.4'
H H 0.0000 0.0000 'International Tables Vol C Tables 4.2.6.8 and 6.1.1.4'
O O 0.0106 0.0060 'International Tables Vol C Tables 4.2.6.8 and 6.1.1.4'
P P 0.1023 0.0942 'International Tables Vol C Tables 4.2.6.8 and 6.1.1.4'
Pt Pt -1.7033 8.3905 'International Tables Vol C Tables 4.2.6.8 and 6.1.1.4'
W W -0.8490 6.8722 'International Tables Vol C Tables 4.2.6.8 and 6.1.1.4'
Cl Cl 0.1484 0.1585 'International Tables Vol C Tables 4.2.6.8 and 6.1.1.4'

loop_
_geom_angle_atom_site_label_1
_geom_angle_atom_site_label_2
_geom_angle_atom_site_label_3
_geom_angle
O1 C1 W 177.8(5)
O2 C2 W 176.8(6)
O3 C3 W 178.3(7)
O4 C4 W 178.2(5)
C6 C5 P1 167.8(4)
C5 C6 C7 174.8(4)
C8 C7 C6 174.8(4)
C7 C8 P3 169.6(4)
C10 C9 P2 173.7(4)
C9 C10 C11 177.0(4)
C12 C11 C10 178.2(4)
C11 C12 P4 169.8(4)
C25 C20 C21 119.2(5)
C25 C20 P1 122.0(4)
C21 C20 P1 118.7(4)
C22 C21 C20 119.8(5)
C23 C22 C21 120.9(5)
C24 C23 C22 120.4(5)
C23 C24 C25 119.8(5)
C20 C25 C24 119.8(5)
C35 C30 C31 118.9(4)
C35 C30 P1 120.3(4)
C31 C30 P1 120.8(4)
C32 C31 C30 119.8(5)
C33 C32 C31 120.3(5)
C34 C33 C32 120.5(5)
C33 C34 C35 119.9(5)
C30 C35 C34 120.7(5)
C41 C40 C45 118.9(4)
C41 C40 P2 122.2(3)
C45 C40 P2 118.7(3)
C42 C41 C40 120.1(5)
C41 C42 C43 121.0(5)
C44 C43 C42 119.2(5)
C45 C44 C43 120.4(5)
C44 C45 C40 120.4(5)
C51 C50 C55 119.2(4)
C51 C50 P2 121.8(3)
C55 C50 P2 119.0(3)
C50 C51 C52 120.6(5)
C53 C52 C51 119.5(5)
C54 C53 C52 120.3(5)
C53 C54 C55 120.3(5)
C54 C55 C50 120.1(5)
C65 C60 C61 119.6(4)
C65 C60 P3 120.5(3)
C61 C60 P3 119.9(3)
C60 C61 C62 119.7(4)
C63 C62 C61 120.1(4)
C64 C63 C62 119.9(4)
C63 C64 C65 120.5(4)
C64 C65 C60 120.3(4)
C75 C70 C71 118.2(4)
C75 C70 P3 120.0(3)
C71 C70 P3 121.5(3)
C72 C71 C70 121.6(5)
C71 C72 C73 119.7(5)
C74 C73 C72 119.8(5)
C73 C74 C75 120.4(6)
C70 C75 C74 120.2(5)
C85 C80 C81 118.7(5)
C85 C80 P4 120.7(4)
C81 C80 P4 120.6(4)
C80 C81 C82 121.4(5)
C83 C82 C81 119.0(5)
C84 C83 C82 119.9(5)
C83 C84 C85 120.5(6)
C80 C85 C84 120.5(5)
C95 C90 C91 119.1(4)
C95 C90 P4 123.4(3)
C91 C90 P4 117.5(3)
C92 C91 C90 120.6(5)
C93 C92 C91 119.9(5)
C94 C93 C92 119.7(5)
C93 C94 C95 120.4(5)
C90 C95 C94 120.1(5)
C5 P1 C20 98.1(2)
C5 P1 C30 102.6(2)
C20 P1 C30 106.1(2)
C5 P1 Pt 117.93(14)
C20 P1 Pt 115.32(14)
C30 P1 Pt 114.60(16)
C9 P2 C40 101.02(19)
C9 P2 C50 101.2(2)
C40 P2 C50 103.91(19)
C9 P2 Pt 112.16(14)
C40 P2 Pt 119.61(15)
C50 P2 Pt 116.41(14)
C8 P3 C70 102.28(19)
C8 P3 C60 100.97(19)
C70 P3 C60 102.79(19)
C8 P3 W 112.16(14)
C70 P3 W 113.50(14)
C60 P3 W 122.61(13)
C12 P4 C90 103.0(2)
C12 P4 C80 99.4(2)
C90 P4 C80 101.62(19)
C12 P4 W 113.87(14)
C90 P4 W 116.68(14)
C80 P4 W 119.56(15)
C14 Pt C13 83.7(2)
C14 Pt P2 92.60(15)
C13 Pt P2 176.10(16)
C14 Pt P1 170.07(15)
C13 Pt P1 86.37(16)
P2 Pt P1 97.30(4)
C4 W C3 91.2(2)
C4 W C1 88.8(2)
C3 W C1 87.7(3)
C4 W C2 93.9(2)
C3 W C2 87.4(3)
C1 W C2 174.4(2)
C4 W P3 178.89(15)
C3 W P3 89.14(15)
C1 W P3 90.14(15)
C2 W P3 87.16(13)
C4 W P4 86.62(15)
C3 W P4 177.78(16)
C1 W P4 92.77(14)
C2 W P4 92.28(17)
P3 W P4 93.03(3)
C104 Cl2 C105 46.5(11)
C105 Cl4 C104 44.3(9)
Cl3 C100 Cl1 120.0(12)
Cl2 C104 Cl4 116.9(12)
Cl4 C105 Cl2 130.0(11)

loop_
_geom_bond_atom_site_label_1
_geom_bond_atom_site_label_2
_geom_bond_distance
C1 O1 1.147(6)
C1 W 2.020(5)
C2 O2 1.145(7)
C2 W 2.043(5)
C3 O3 1.147(6)
C3 W 2.000(5)
C4 O4 1.148(6)
C4 W 1.997(5)
C14 Pt 2.085(5)
C13 Pt 2.107(5)
C5 C6 1.192(6)
C5 P1 1.779(5)
C6 C7 1.390(6)
C7 C8 1.192(6)
C8 P3 1.769(4)
C9 C10 1.214(6)
C9 P2 1.755(4)
C10 C11 1.374(6)
C11 C12 1.212(6)
C12 P4 1.765(4)
C20 C25 1.392(6)
C20 C21 1.392(6)
C20 P1 1.824(5)
C21 C22 1.390(7)
C22 C23 1.369(8)
C23 C24 1.366(9)
C24 C25 1.414(8)
C30 C35 1.383(7)
C30 C31 1.395(7)
C30 P1 1.825(4)
C31 C32 1.392(7)
C32 C33 1.371(8)
C33 C34 1.369(8)
C34 C35 1.390(7)
C40 C41 1.391(6)
C40 C45 1.397(6)
C40 P2 1.824(4)
C41 C42 1.373(7)
C42 C43 1.385(9)
C43 C44 1.384(8)
C44 C45 1.377(7)
C50 C51 1.385(6)
C50 C55 1.395(6)
C50 P2 1.829(4)
C51 C52 1.396(7)
C52 C53 1.387(8)
C53 C54 1.374(8)
C54 C55 1.391(7)
C60 C65 1.391(6)
C60 C61 1.392(6)
C60 P3 1.832(4)
C61 C62 1.401(6)
C62 C63 1.389(7)
C63 C64 1.377(7)
C64 C65 1.386(7)
C70 C75 1.380(6)
C70 C71 1.384(6)
C70 P3 1.821(4)
C71 C72 1.368(7)
C72 C73 1.375(9)
C73 C74 1.366(9)
C74 C75 1.386(7)
C80 C85 1.379(7)
C80 C81 1.379(6)
C80 P4 1.835(4)
C81 C82 1.395(7)
C82 C83 1.381(9)
C83 C84 1.375(9)
C84 C85 1.385(8)
C90 C95 1.377(6)
C90 C91 1.390(6)
C90 P4 1.821(4)
C91 C92 1.387(7)
C92 C93 1.382(8)
C93 C94 1.376(8)
C94 C95 1.398(7)
P1 Pt 2.2822(12)
P2 Pt 2.2813(11)
P3 W 2.4934(10)
P4 W 2.4961(11)
Cl1 C100 1.70(2)
Cl2 C104 1.58(2)
Cl2 C105 1.81(3)
Cl3 C100 1.646(16)
Cl4 C105 1.49(3)
Cl4 C104 1.93(3)

loop_
_geom_torsion_atom_site_label_1
_geom_torsion_atom_site_label_2
_geom_torsion_atom_site_label_3
_geom_torsion_atom_site_label_4
_geom_torsion
P1 C5 C6 C7 -1(7)
C5 C6 C7 C8 -3(10)
C6 C7 C8 P3 -32(7)
P2 C9 C10 C11 -14(12)
C9 C10 C11 C12 -26(21)
C10 C11 C12 P4 19(17)
C25 C20 C21 C22 1.6(8)
P1 C20 C21 C22 -175.4(4)
C20 C21 C22 C23 -0.6(9)
C21 C22 C23 C24 -1.1(10)
C22 C23 C24 C25 1.9(10)
C21 C20 C25 C24 -0.8(8)
P1 C20 C25 C24 176.1(4)
C23 C24 C25 C20 -1.0(9)
C35 C30 C31 C32 0.0(7)
P1 C30 C31 C32 177.4(4)
C30 C31 C32 C33 -0.6(8)
C31 C32 C33 C34 0.5(9)
C32 C33 C34 C35 0.3(10)
C31 C30 C35 C34 0.8(8)
P1 C30 C35 C34 -176.6(4)
C33 C34 C35 C30 -1.0(9)
C45 C40 C41 C42 1.1(8)
P2 C40 C41 C42 176.0(5)
C40 C41 C42 C43 -1.3(10)
C41 C42 C43 C44 1.2(10)
C42 C43 C44 C45 -1.0(10)
C43 C44 C45 C40 0.8(9)
C41 C40 C45 C44 -0.9(8)
P2 C40 C45 C44 -176.0(4)
C55 C50 C51 C52 2.2(7)
P2 C50 C51 C52 -175.1(4)
C50 C51 C52 C53 -1.3(8)
C51 C52 C53 C54 -0.1(8)
C52 C53 C54 C55 0.5(8)
C53 C54 C55 C50 0.4(8)
C51 C50 C55 C54 -1.8(7)
P2 C50 C55 C54 175.6(4)
C65 C60 C61 C62 0.9(7)
P3 C60 C61 C62 -179.2(4)
C60 C61 C62 C63 0.9(7)
C61 C62 C63 C64 -2.1(8)
C62 C63 C64 C65 1.4(8)
C63 C64 C65 C60 0.4(8)
C61 C60 C65 C64 -1.6(7)
P3 C60 C65 C64 178.5(4)
C75 C70 C71 C72 -0.4(9)
P3 C70 C71 C72 172.8(5)
C70 C71 C72 C73 1.1(10)
C71 C72 C73 C74 -0.7(12)
C72 C73 C74 C75 -0.4(13)
C71 C70 C75 C74 -0.7(9)
P3 C70 C75 C74 -174.1(6)
C73 C74 C75 C70 1.2(12)
C85 C80 C81 C82 1.2(8)
P4 C80 C81 C82 -177.8(5)
C80 C81 C82 C83 0.3(9)
C81 C82 C83 C84 -1.6(10)
C82 C83 C84 C85 1.5(12)
C81 C80 C85 C84 -1.3(9)
P4 C80 C85 C84 177.7(6)
C83 C84 C85 C80 0.0(12)
C95 C90 C91 C92 -1.6(7)
P4 C90 C91 C92 178.1(4)
C90 C91 C92 C93 1.4(8)
C91 C92 C93 C94 0.1(8)
C92 C93 C94 C95 -1.4(8)
C91 C90 C95 C94 0.2(7)
P4 C90 C95 C94 -179.4(4)
C93 C94 C95 C90 1.3(8)
C6 C5 P1 C20 77(2)
C6 C5 P1 C30 -174.6(19)
C6 C5 P1 Pt -48(2)
C25 C20 P1 C5 131.4(4)
C21 C20 P1 C5 -51.7(4)
C25 C20 P1 C30 25.7(5)
C21 C20 P1 C30 -157.5(4)
C25 C20 P1 Pt -102.4(4)
C21 C20 P1 Pt 74.5(4)
C35 C30 P1 C5 125.0(4)
C31 C30 P1 C5 -52.4(4)
C35 C30 P1 C20 -132.5(4)
C31 C30 P1 C20 50.1(4)
C35 C30 P1 Pt -4.0(4)
C31 C30 P1 Pt 178.6(3)
C10 C9 P2 C40 -178(100)
C10 C9 P2 C50 75(4)
C10 C9 P2 Pt -50(4)
C41 C40 P2 C9 23.5(5)
C45 C40 P2 C9 -161.7(4)
C41 C40 P2 C50 128.0(4)
C45 C40 P2 C50 -57.1(4)
C41 C40 P2 Pt -100.1(4)
C45 C40 P2 Pt 74.8(4)
C51 C50 P2 C9 42.1(4)
C55 C50 P2 C9 -135.2(4)
C51 C50 P2 C40 -62.4(4)
C55 C50 P2 C40 120.3(4)
C51 C50 P2 Pt 163.9(3)
C55 C50 P2 Pt -13.4(4)
C7 C8 P3 C70 -162(2)
C7 C8 P3 C60 92(2)
C7 C8 P3 W -40(2)
C75 C70 P3 C8 -147.1(4)
C71 C70 P3 C8 39.8(4)
C75 C70 P3 C60 -42.6(5)
C71 C70 P3 C60 144.2(4)
C75 C70 P3 W 91.9(4)
C71 C70 P3 W -81.2(4)
C65 C60 P3 C8 38.6(4)
C61 C60 P3 C8 -141.3(4)
C65 C60 P3 C70 -66.8(4)
C61 C60 P3 C70 113.3(4)
C65 C60 P3 W 164.1(3)
C61 C60 P3 W -15.9(4)
C11 C12 P4 C90 -164(2)
C11 C12 P4 C80 92(2)
C11 C12 P4 W -37(2)
C95 C90 P4 C12 3.9(4)
C91 C90 P4 C12 -175.8(3)
C95 C90 P4 C80 106.5(4)
C91 C90 P4 C80 -73.2(4)
C95 C90 P4 W -121.7(4)
C91 C90 P4 W 58.7(4)
C85 C80 P4 C12 -95.4(5)
C81 C80 P4 C12 83.6(4)
C85 C80 P4 C90 159.1(5)
C81 C80 P4 C90 -21.9(4)
C85 C80 P4 W 29.1(5)
C81 C80 P4 W -151.9(4)
C9 P2 Pt C14 -117.7(2)
C40 P2 Pt C14 0.2(2)
C50 P2 Pt C14 126.4(2)
C9 P2 Pt C13 -97(3)
C40 P2 Pt C13 21(3)
C50 P2 Pt C13 147(3)
C9 P2 Pt P1 62.95(16)
C40 P2 Pt P1 -179.10(16)
C50 P2 Pt P1 -52.89(16)
C5 P1 Pt C14 176.6(8)
C20 P1 Pt C14 61.3(8)
C30 P1 Pt C14 -62.4(8)
C5 P1 Pt C13 171.4(2)
C20 P1 Pt C13 56.1(2)
C30 P1 Pt C13 -67.6(2)
C5 P1 Pt P2 -7.24(17)
C20 P1 Pt P2 -122.55(16)
C30 P1 Pt P2 113.73(16)
O4 C4 W C3 -124(18)
O4 C4 W C1 -36(18)
O4 C4 W C2 148(18)
O4 C4 W P3 -15(25)
O4 C4 W P4 56(18)
O3 C3 W C4 -63(18)
O3 C3 W C1 -152(18)
O3 C3 W C2 31(18)
O3 C3 W P3 118(18)
O3 C3 W P4 -51(22)
O1 C1 W C4 -105(13)
O1 C1 W C3 -14(13)
O1 C1 W C2 14(14)
O1 C1 W P3 75(13)
O1 C1 W P4 168(13)
O2 C2 W C4 104(8)
O2 C2 W C3 13(8)
O2 C2 W C1 -15(10)
O2 C2 W P3 -76(8)
O2 C2 W P4 -169(8)
C8 P3 W C4 147(9)
C70 P3 W C4 -97(9)
C60 P3 W C4 27(9)
C8 P3 W C3 -104.0(3)
C70 P3 W C3 11.3(3)
C60 P3 W C3 135.7(3)
C8 P3 W C1 168.3(2)
C70 P3 W C1 -76.3(2)
C60 P3 W C1 48.0(2)
C8 P3 W C2 -16.6(2)
C70 P3 W C2 98.7(2)
C60 P3 W C2 -136.9(2)
C8 P3 W P4 75.57(15)
C70 P3 W P4 -169.12(15)
C60 P3 W P4 -44.73(16)
C12 P4 W C4 158.1(2)
C90 P4 W C4 -82.0(2)
C80 P4 W C4 41.0(2)
C12 P4 W C3 146(5)
C90 P4 W C3 -94(5)
C80 P4 W C3 29(5)
C12 P4 W C1 -113.2(2)
C90 P4 W C1 6.7(2)
C80 P4 W C1 129.6(2)
C12 P4 W C2 64.4(2)
C90 P4 W C2 -175.8(2)
C80 P4 W C2 -52.8(2)
C12 P4 W P3 -22.92(16)
C90 P4 W P3 96.95(15)
C80 P4 W P3 -140.08(16)
C105 Cl2 C104 Cl4 -30.1(10)
C105 Cl4 C104 Cl2 39.0(14)
C104 Cl4 C105 Cl2 -39.8(13)
C104 Cl2 C105 Cl4 48.9(17)
